data_1546249
loop_
_publ_author_name
'Kelly, Rory P.'
'Falcone, Marta'
'Lamsfus, Carlos Alvarez'
'Scopelliti, Rosario'
'Maron, Laurent'
'Meyer, Karsten'
'Mazzanti, Marinella'

_publ_section_title
;
 Metathesis of a UV imido complex: a route to a terminal UV sulfide
;
_journal_name_full 'Chem. Sci.'
_journal_paper_doi 10.1039/C7SC01111C
_journal_year 2017
_chemical_formula_moiety 'C26 H48 K2 O12 S6'
_chemical_formula_sum 'C26 H48 K2 O12 S6'
_chemical_formula_weight 823.20
_space_group_crystal_system monoclinic
_space_group_IT_number 14
_space_group_name_Hall '-P 2ybc'
_space_group_name_H-M_alt 'P 1 21/c 1'
_symmetry_space_group_name_Hall '-P 2ybc'
_symmetry_space_group_name_H-M 'P 1 21/c 1'
_atom_sites_solution_hydrogens geom
_atom_sites_solution_primary direct
_atom_sites_solution_secondary difmap
_audit_creation_method SHELXL-2016/6
_audit_update_record
;
2017-02-28 deposited with the CCDC.
2017-05-26 downloaded from the CCDC.
;
_cell_angle_alpha 90
_cell_angle_beta 111.465(12)
_cell_angle_gamma 90
_cell_formula_units_Z 4
_cell_length_a 19.133(2)
_cell_length_b 9.4570(7)
_cell_length_c 22.775(2)
_cell_measurement_reflns_used 3055
_cell_measurement_temperature 100.02(11)
_cell_measurement_theta_max 73.5940
_cell_measurement_theta_min 4.1580
_cell_volume 3835.1(7)
_computing_cell_refinement 'CrysAlisPro 1.171.38.43 (Rigaku OD, 2015)'
_computing_data_collection 'CrysAlisPro 1.171.38.43 (Rigaku OD, 2015)'
_computing_data_reduction 'CrysAlisPro 1.171.38.43 (Rigaku OD, 2015)'
_computing_molecular_graphics 'Olex2 (Dolomanov et al., 2009)'
_computing_publication_material 'CIFTAB (Sheldrick, 2016)'
_computing_structure_refinement 'SHELXL-2016/6 (Sheldrick, 2016)'
_computing_structure_solution 'SHELXT (Sheldrick, 2015)'
_diffrn_ambient_environment N~2~
_diffrn_ambient_temperature 100.02(11)
_diffrn_detector 'CCD plate'
_diffrn_detector_area_resol_mean 5.2817
_diffrn_detector_type AtlasS2
_diffrn_measured_fraction_theta_full 1.000
_diffrn_measured_fraction_theta_max 0.982
_diffrn_measurement_details
;
List of Runs (angles in degrees, time in seconds):

  # Type    Start    End  Width  t~exp~   \w     \q     \k     \f   Frames
#--------------------------------------------------------------------------
  1  \w    -98.00  47.00   1.00   10.00    --  -40.66   0.00 150.00  145
  2  \w    -57.00   2.00   1.00   10.00    --  -40.66  57.00  30.00   59
  3  \w   -114.00 -60.00   1.00   10.00    --  -40.66 -38.00 150.00   54
  4  \w     28.00  97.00   1.00   10.00    --   40.66-125.00 150.00   69
  5  \w     27.00  76.00   1.00   10.00    --   40.66-125.00 -30.00   49
  6  \w     28.00  63.00   1.00   10.00    --   40.66-125.00 -90.00   35
  7  \w     31.00  56.00   1.00   10.00    --   40.66-125.00  65.00   25
  8  \w     37.00  65.00   1.00   40.00    --  110.60-125.00 150.00   28
  9  \w     38.00 140.00   1.00   40.00    --  110.60 -61.00-180.00  102
 10  \w     43.00 160.00   1.00   40.00    --  110.60 -15.00 120.00  117
 11  \w     96.00 124.00   1.00   40.00    --  110.60  77.00 -60.00   28
 12  \w     51.00  98.00   1.00   40.00    --  110.60 -94.00 -90.00   47
 13  \w     42.00 139.00   1.00   40.00    --  110.60 -61.00  60.00   97
 14  \w     44.00 134.00   1.00   40.00    --  110.60 -30.00 -60.00   90
 15  \w     95.00 122.00   1.00   40.00    --  110.60 125.00-120.00   27
 16  \w     93.00 119.00   1.00   40.00    --  110.60-125.00  30.00   26
 17  \w     38.00  63.00   1.00   40.00    --  110.60-125.00  30.00   25
 18  \w     59.00 104.00   1.00   40.00    --  110.60 -94.00-180.00   45
 19  \w     81.00 122.00   1.00   40.00    --  110.60-125.00 150.00   41
 20  \w     89.00 155.00   1.00   40.00    --  110.60  45.00 150.00   66
 21  \w     53.00 140.00   1.00   40.00    --  110.60 -77.00 -60.00   87
;
_diffrn_measurement_device 'four-circle diffractometer'
_diffrn_measurement_device_type 'SuperNova, Dual, Cu at zero, AtlasS2'
_diffrn_measurement_method '\w scans'
_diffrn_radiation_monochromator mirror
_diffrn_radiation_probe x-ray
_diffrn_radiation_type 'Cu K\a'
_diffrn_radiation_wavelength 1.54184
_diffrn_reflns_av_R_equivalents 0.0946
_diffrn_reflns_av_unetI/netI 0.1225
_diffrn_reflns_Laue_measured_fraction_full 1.000
_diffrn_reflns_Laue_measured_fraction_max 0.982
_diffrn_reflns_limit_h_max 24
_diffrn_reflns_limit_h_min -23
_diffrn_reflns_limit_k_max 11
_diffrn_reflns_limit_k_min -11
_diffrn_reflns_limit_l_max 28
_diffrn_reflns_limit_l_min -28
_diffrn_reflns_number 9167
_diffrn_reflns_point_group_measured_fraction_full 1.000
_diffrn_reflns_point_group_measured_fraction_max 0.982
_diffrn_reflns_theta_full 67.684
_diffrn_reflns_theta_max 75.784
_diffrn_reflns_theta_min 2.481
_diffrn_source 'micro-focus sealed X-ray tube'
_diffrn_source_type 'SuperNova (Cu) X-ray Source'
_exptl_absorpt_coefficient_mu 5.699
_exptl_absorpt_correction_T_max 0.801
_exptl_absorpt_correction_T_min 0.635
_exptl_absorpt_correction_type gaussian
_exptl_absorpt_process_details
;
CrysAlisPro 1.171.38.43 (Rigaku Oxford Diffraction, 2015)
Numerical absorption correction based on gaussian integration over
a multifaceted crystal model.
Empirical absorption correction using spherical harmonics,
implemented in SCALE3 ABSPACK scaling algorithm.
;
_exptl_crystal_colour 'pale yellow'
_exptl_crystal_density_diffrn 1.426
_exptl_crystal_description prism
_exptl_crystal_F_000 1736
_exptl_crystal_size_max 0.134
_exptl_crystal_size_mid 0.109
_exptl_crystal_size_min 0.084
_refine_diff_density_max 0.843
_refine_diff_density_min -0.510
_refine_diff_density_rms 0.103
_refine_ls_extinction_method none
_refine_ls_goodness_of_fit_ref 0.907
_refine_ls_hydrogen_treatment constr
_refine_ls_matrix_type full
_refine_ls_number_parameters 598
_refine_ls_number_reflns 9167
_refine_ls_number_restraints 1778
_refine_ls_restrained_S_all 0.990
_refine_ls_R_factor_all 0.1504
_refine_ls_R_factor_gt 0.0829
_refine_ls_shift/su_max 0.000
_refine_ls_shift/su_mean 0.000
_refine_ls_structure_factor_coef Fsqd
_refine_ls_weighting_details 'w=1/[\s^2^(Fo^2^)+(0.1334P)^2^] where P=(Fo^2^+2Fc^2^)/3'
_refine_ls_weighting_scheme calc
_refine_ls_wR_factor_gt 0.2090
_refine_ls_wR_factor_ref 0.2432
_reflns_Friedel_coverage 0.000
_reflns_number_gt 4237
_reflns_number_total 9167
_reflns_threshold_expression 'I > 2\s(I)'
_cod_data_source_file c7sc01111c2.cif
_cod_data_source_block shelx
_cod_database_code 1546249
_shelx_shelxl_version_number 2016/6
_shelx_space_group_comment
;
The symmetry employed for this shelxl refinement is uniquely defined
by the following loop, which should always be used as a source of
symmetry information in preference to the above space-group names.
They are only intended as comments.
;

loop_
_space_group_symop_operation_xyz
'x, y, z'
'-x, y+1/2, -z+1/2'
'-x, -y, -z'
'x, -y-1/2, z-1/2'

loop_
_atom_site_label
_atom_site_type_symbol
_atom_site_fract_x
_atom_site_fract_y
_atom_site_fract_z
_atom_site_U_iso_or_equiv
_atom_site_adp_type
_atom_site_occupancy
_atom_site_site_symmetry_order
_atom_site_calc_flag
_atom_site_refinement_flags_posn
_atom_site_refinement_flags_adp
_atom_site_refinement_flags_occupancy
_atom_site_disorder_assembly
_atom_site_disorder_group
K1 K 1.08862(10) 0.69679(18) 0.66790(8) 0.0475(4) Uani 1 1 d D . . . .
S1 S 0.90900(12) 0.6397(2) 0.61975(10) 0.0522(5) Uani 1 1 d . . . . .
S2 S 0.94946(13) 0.8925(2) 0.55909(11) 0.0577(6) Uani 1 1 d . . . . .
S3 S 0.79703(13) 0.8041(3) 0.51309(11) 0.0592(6) Uani 1 1 d . . . . .
S4 S 0.72833(12) 0.6460(3) 0.52151(10) 0.0581(5) Uani 1 1 d . . . . .
S5 S 0.71463(14) 0.8481(3) 0.61879(12) 0.0676(6) Uani 1 1 d . . . . .
S6 S 0.62178(15) 0.5856(3) 0.57760(13) 0.0683(7) Uani 1 1 d . . . . .
O1 O 1.0862(5) 0.3967(6) 0.6879(3) 0.098(3) Uani 1 1 d D U . . .
O2 O 1.0985(6) 0.5880(8) 0.7843(3) 0.107(3) Uani 1 1 d D U . . .
O3 O 1.1643(5) 0.8385(7) 0.7832(3) 0.092(2) Uani 1 1 d D U . . .
O4 O 1.1790(4) 0.9426(6) 0.6780(3) 0.0714(17) Uani 1 1 d D U . . .
O5 O 1.1675(5) 0.7532(7) 0.5854(3) 0.093(2) Uani 1 1 d D U . . .
O6 O 1.0935(5) 0.5033(8) 0.5764(3) 0.095(2) Uani 1 1 d D U . . .
C1 C 0.8902(5) 0.7729(9) 0.5685(4) 0.0535(19) Uani 1 1 d . . . . .
C2 C 0.6883(5) 0.6999(10) 0.5774(4) 0.058(2) Uani 1 1 d . . . . .
C3 C 1.0825(9) 0.3487(11) 0.7450(5) 0.108(4) Uani 1 1 d D U . . .
H3A H 1.131088 0.303936 0.770001 0.130 Uiso 1 1 calc R U . . .
H3B H 1.043374 0.274472 0.735389 0.130 Uiso 1 1 calc R U . . .
C4 C 1.0656(9) 0.4588(10) 0.7850(7) 0.125(4) Uani 1 1 d D U . . .
H4A H 1.010514 0.471790 0.770218 0.150 Uiso 1 1 calc R U . . .
H4B H 1.082832 0.424232 0.829004 0.150 Uiso 1 1 calc R U . . .
C5 C 1.1416(8) 0.6442(12) 0.8414(5) 0.113(4) Uani 1 1 d D U . . .
H5A H 1.184796 0.580347 0.861339 0.135 Uiso 1 1 calc R U . . .
H5B H 1.111349 0.644795 0.868598 0.135 Uiso 1 1 calc R U . . .
C6 C 1.1702(9) 0.7851(11) 0.8408(4) 0.112(4) Uani 1 1 d D U . . .
H6A H 1.143500 0.849916 0.859580 0.135 Uiso 1 1 calc R U . . .
H6B H 1.223871 0.785940 0.868531 0.135 Uiso 1 1 calc R U . . .
C7 C 1.1835(6) 0.9824(9) 0.7812(4) 0.077(3) Uani 1 1 d D U . . .
H7A H 1.238767 0.992810 0.799379 0.093 Uiso 0.636(12) 1 calc R U P A 1
H7B H 1.162062 1.038999 0.807172 0.093 Uiso 0.636(12) 1 calc R U P A 1
H7C H 1.215788 1.013109 0.824163 0.093 Uiso 0.364(12) 1 calc R U P A 2
H7D H 1.137105 1.040142 0.767953 0.093 Uiso 0.364(12) 1 calc R U P A 2
C8A C 1.1537(9) 1.0383(13) 0.7135(5) 0.078(4) Uani 0.636(12) 1 d D U P A 1
H8AA H 1.098195 1.042317 0.696860 0.094 Uiso 0.636(12) 1 calc R U P A 1
H8AB H 1.173454 1.134352 0.711799 0.094 Uiso 0.636(12) 1 calc R U P A 1
C8B C 1.2231(11) 1.008(3) 0.7377(7) 0.068(4) Uani 0.364(12) 1 d D U P A 2
H8BA H 1.227794 1.111238 0.731927 0.081 Uiso 0.364(12) 1 calc R U P A 2
H8BB H 1.274073 0.966734 0.754651 0.081 Uiso 0.364(12) 1 calc R U P A 2
C9A C 1.1545(9) 0.9889(14) 0.6132(5) 0.073(3) Uani 0.636(12) 1 d D U P A 1
H9AA H 1.171795 1.086785 0.610993 0.087 Uiso 0.636(12) 1 calc R U P A 1
H9AB H 1.099002 0.987126 0.593768 0.087 Uiso 0.636(12) 1 calc R U P A 1
C9B C 1.2199(14) 0.979(3) 0.6391(9) 0.080(5) Uani 0.364(12) 1 d D U P A 2
H9BA H 1.273905 0.957673 0.660914 0.096 Uiso 0.364(12) 1 calc R U P A 2
H9BB H 1.214333 1.081006 0.628718 0.096 Uiso 0.364(12) 1 calc R U P A 2
C10 C 1.1873(8) 0.8908(10) 0.5793(6) 0.097(3) Uani 1 1 d D U . . .
H10A H 1.169295 0.916566 0.534087 0.117 Uiso 0.636(12) 1 calc R U P A 1
H10B H 1.242735 0.899618 0.596722 0.117 Uiso 0.636(12) 1 calc R U P A 1
H10C H 1.142177 0.940107 0.550515 0.117 Uiso 0.364(12) 1 calc R U P A 2
H10D H 1.224535 0.889191 0.558463 0.117 Uiso 0.364(12) 1 calc R U P A 2
C11 C 1.1338(8) 0.6966(12) 0.5260(5) 0.104(3) Uani 1 1 d D U . . .
H11A H 1.165011 0.714833 0.500412 0.125 Uiso 1 1 calc R U . . .
H11B H 1.083946 0.740590 0.504478 0.125 Uiso 1 1 calc R U . . .
C12 C 1.1254(7) 0.5442(12) 0.5324(5) 0.095(3) Uani 1 1 d D U . . .
H12A H 1.093962 0.505849 0.490640 0.114 Uiso 1 1 calc R U . . .
H12B H 1.175593 0.499876 0.544564 0.114 Uiso 1 1 calc R U . . .
C13 C 1.0761(7) 0.3611(10) 0.5807(5) 0.090(3) Uani 1 1 d D U . . .
H13A H 1.121652 0.303636 0.587422 0.108 Uiso 1 1 calc R U . . .
H13B H 1.037511 0.331599 0.540068 0.108 Uiso 1 1 calc R U . . .
C14 C 1.0489(7) 0.3311(13) 0.6308(5) 0.104(3) Uani 1 1 d D U . . .
H14A H 0.995299 0.358630 0.616278 0.125 Uiso 1 1 calc R U . . .
H14B H 1.051469 0.227631 0.637941 0.125 Uiso 1 1 calc R U . . .
K2 K 0.57160(10) 0.8524(2) 0.66147(9) 0.0610(5) Uani 1 1 d D . . . .
O7A O 0.5618(7) 1.1526(8) 0.6403(5) 0.061(3) Uani 0.489(5) 1 d D U P B 1
O7B O 0.6310(7) 1.1330(9) 0.6928(6) 0.078(3) Uani 0.511(5) 1 d D U P B 2
O8A O 0.6722(7) 1.0444(11) 0.7463(5) 0.073(3) Uani 0.489(5) 1 d D U P B 1
O8B O 0.6597(8) 0.9476(15) 0.7863(4) 0.092(3) Uani 0.511(5) 1 d D U P B 2
O9A O 0.6443(8) 0.7894(14) 0.7932(4) 0.079(3) Uani 0.489(5) 1 d D U P B 1
O9B O 0.6043(7) 0.6687(12) 0.7660(5) 0.077(3) Uani 0.511(5) 1 d D U P B 2
O10A O 0.5447(9) 0.6016(11) 0.7199(6) 0.076(3) Uani 0.489(5) 1 d D U P B 1
O10B O 0.4676(7) 0.6357(11) 0.6562(6) 0.080(3) Uani 0.511(5) 1 d D U P B 2
O11A O 0.4272(5) 0.7194(15) 0.6182(6) 0.073(3) Uani 0.489(5) 1 d D U P B 1
O11B O 0.4285(4) 0.8499(13) 0.5608(4) 0.060(2) Uani 0.511(5) 1 d D U P B 2
O12A O 0.4529(5) 0.9731(13) 0.5607(4) 0.063(3) Uani 0.489(5) 1 d D U P B 1
O12B O 0.4952(6) 1.1066(9) 0.6014(5) 0.058(2) Uani 0.511(5) 1 d D U P B 2
C15A C 0.6380(9) 1.205(2) 0.6625(8) 0.075(4) Uani 0.489(5) 1 d D U P B 1
H15A H 0.639370 1.304427 0.649395 0.090 Uiso 0.489(5) 1 calc R U P B 1
H15B H 0.669501 1.146999 0.645606 0.090 Uiso 0.489(5) 1 calc R U P B 1
C15B C 0.6798(17) 1.176(2) 0.7547(9) 0.093(5) Uani 0.511(5) 1 d D U P B 2
H15C H 0.650368 1.216737 0.778486 0.112 Uiso 0.511(5) 1 calc R U P B 2
H15D H 0.716269 1.247525 0.752087 0.112 Uiso 0.511(5) 1 calc R U P B 2
C16A C 0.6653(18) 1.1935(15) 0.7332(9) 0.078(4) Uani 0.489(5) 1 d D U P B 1
H16A H 0.714355 1.241273 0.752980 0.093 Uiso 0.489(5) 1 calc R U P B 1
H16B H 0.628766 1.236825 0.749378 0.093 Uiso 0.489(5) 1 calc R U P B 1
C16B C 0.7199(11) 1.042(2) 0.7865(11) 0.090(4) Uani 0.511(5) 1 d D U P B 2
H16C H 0.749026 1.000930 0.762704 0.108 Uiso 0.511(5) 1 calc R U P B 2
H16D H 0.754395 1.062283 0.830212 0.108 Uiso 0.511(5) 1 calc R U P B 2
C17A C 0.7036(16) 1.001(2) 0.8113(7) 0.084(5) Uani 0.489(5) 1 d D U P B 1
H17A H 0.667735 1.022593 0.832301 0.101 Uiso 0.489(5) 1 calc R U P B 1
H17B H 0.750553 1.054220 0.833319 0.101 Uiso 0.489(5) 1 calc R U P B 1
C17B C 0.6992(11) 0.840(2) 0.8299(9) 0.081(4) Uani 0.511(5) 1 d D U P B 2
H17C H 0.722926 0.878451 0.873043 0.097 Uiso 0.511(5) 1 calc R U P B 2
H17D H 0.738529 0.795998 0.817137 0.097 Uiso 0.511(5) 1 calc R U P B 2
C18A C 0.7197(10) 0.844(2) 0.8147(12) 0.089(5) Uani 0.489(5) 1 d D U P B 1
H18A H 0.746153 0.816594 0.786360 0.107 Uiso 0.489(5) 1 calc R U P B 1
H18B H 0.749417 0.813755 0.858304 0.107 Uiso 0.489(5) 1 calc R U P B 1
C18B C 0.6392(11) 0.733(2) 0.8269(7) 0.084(4) Uani 0.511(5) 1 d D U P B 2
H18C H 0.661781 0.658075 0.858497 0.101 Uiso 0.511(5) 1 calc R U P B 2
H18D H 0.600053 0.780794 0.838621 0.101 Uiso 0.511(5) 1 calc R U P B 2
C19A C 0.6552(11) 0.6407(16) 0.8083(10) 0.077(4) Uani 0.489(5) 1 d D U P B 1
H19A H 0.681528 0.626734 0.854266 0.093 Uiso 0.489(5) 1 calc R U P B 1
H19B H 0.685040 0.595917 0.785861 0.093 Uiso 0.489(5) 1 calc R U P B 1
C19B C 0.5476(10) 0.561(2) 0.7521(11) 0.081(4) Uani 0.511(5) 1 d D U P B 2
H19C H 0.539654 0.551018 0.792457 0.097 Uiso 0.511(5) 1 calc R U P B 2
H19D H 0.575203 0.474578 0.748801 0.097 Uiso 0.511(5) 1 calc R U P B 2
C20A C 0.5768(10) 0.579(2) 0.7865(7) 0.069(4) Uani 0.489(5) 1 d D U P B 1
H20A H 0.578941 0.476456 0.796184 0.083 Uiso 0.489(5) 1 calc R U P B 1
H20B H 0.546578 0.626471 0.807866 0.083 Uiso 0.489(5) 1 calc R U P B 1
C20B C 0.4701(12) 0.536(2) 0.7035(9) 0.096(5) Uani 0.511(5) 1 d D U P B 2
H20C H 0.464585 0.437820 0.687032 0.115 Uiso 0.511(5) 1 calc R U P B 2
H20D H 0.430671 0.554722 0.720964 0.115 Uiso 0.511(5) 1 calc R U P B 2
C21A C 0.4977(12) 0.500(2) 0.6795(9) 0.092(4) Uani 0.489(5) 1 d D U P B 1
H21A H 0.475049 0.439920 0.703586 0.110 Uiso 0.489(5) 1 calc R U P B 1
H21B H 0.527930 0.437673 0.662936 0.110 Uiso 0.489(5) 1 calc R U P B 1
C21B C 0.4288(11) 0.602(2) 0.5907(7) 0.080(4) Uani 0.511(5) 1 d D U P B 2
H21C H 0.396525 0.518002 0.586424 0.096 Uiso 0.511(5) 1 calc R U P B 2
H21D H 0.465267 0.581662 0.570203 0.096 Uiso 0.511(5) 1 calc R U P B 2
C22A C 0.4357(13) 0.5691(18) 0.6248(11) 0.082(4) Uani 0.489(5) 1 d D U P B 1
H22A H 0.440895 0.533607 0.585703 0.098 Uiso 0.489(5) 1 calc R U P B 1
H22B H 0.387616 0.531516 0.625195 0.098 Uiso 0.489(5) 1 calc R U P B 1
C22B C 0.3814(11) 0.7303(18) 0.5604(12) 0.069(4) Uani 0.511(5) 1 d D U P B 2
H22C H 0.349124 0.707426 0.516338 0.083 Uiso 0.511(5) 1 calc R U P B 2
H22D H 0.348296 0.754550 0.583673 0.083 Uiso 0.511(5) 1 calc R U P B 2
C23A C 0.3919(15) 0.745(2) 0.5509(8) 0.072(5) Uani 0.489(5) 1 d D U P B 1
H23A H 0.342693 0.696427 0.533505 0.087 Uiso 0.489(5) 1 calc R U P B 1
H23B H 0.424142 0.710594 0.528447 0.087 Uiso 0.489(5) 1 calc R U P B 1
C23B C 0.3858(9) 0.9779(16) 0.5419(10) 0.060(3) Uani 0.511(5) 1 d D U P B 2
H23C H 0.363344 1.004709 0.573217 0.072 Uiso 0.511(5) 1 calc R U P B 2
H23D H 0.344913 0.965366 0.500368 0.072 Uiso 0.511(5) 1 calc R U P B 2
C24A C 0.3819(10) 0.903(2) 0.5442(11) 0.071(4) Uani 0.489(5) 1 d D U P B 1
H24A H 0.350210 0.926724 0.500058 0.085 Uiso 0.489(5) 1 calc R U P B 1
H24B H 0.355841 0.937399 0.571863 0.085 Uiso 0.489(5) 1 calc R U P B 1
C24B C 0.4404(10) 1.0903(19) 0.5382(7) 0.056(4) Uani 0.511(5) 1 d D U P B 2
H24C H 0.465105 1.060737 0.508886 0.067 Uiso 0.511(5) 1 calc R U P B 2
H24D H 0.413765 1.180686 0.523017 0.067 Uiso 0.511(5) 1 calc R U P B 2
C25A C 0.4481(12) 1.1231(16) 0.5494(12) 0.070(4) Uani 0.489(5) 1 d D U P B 1
H25A H 0.419224 1.169222 0.572329 0.084 Uiso 0.489(5) 1 calc R U P B 1
H25B H 0.423154 1.143179 0.503776 0.084 Uiso 0.489(5) 1 calc R U P B 1
C25B C 0.5451(11) 1.2143(19) 0.5952(8) 0.066(4) Uani 0.511(5) 1 d D U P B 2
H25C H 0.516055 1.295973 0.571262 0.079 Uiso 0.511(5) 1 calc R U P B 2
H25D H 0.576581 1.176787 0.572649 0.079 Uiso 0.511(5) 1 calc R U P B 2
C26A C 0.5285(12) 1.176(3) 0.5735(6) 0.069(4) Uani 0.489(5) 1 d D U P B 1
H26A H 0.557484 1.125162 0.551892 0.083 Uiso 0.489(5) 1 calc R U P B 1
H26B H 0.529336 1.278167 0.564268 0.083 Uiso 0.489(5) 1 calc R U P B 1
C26B C 0.5935(13) 1.2587(17) 0.6613(8) 0.082(4) Uani 0.511(5) 1 d D U P B 2
H26C H 0.630630 1.330652 0.660174 0.098 Uiso 0.511(5) 1 calc R U P B 2
H26D H 0.562261 1.299188 0.683435 0.098 Uiso 0.511(5) 1 calc R U P B 2

loop_
_atom_site_aniso_label
_atom_site_aniso_U_11
_atom_site_aniso_U_22
_atom_site_aniso_U_33
_atom_site_aniso_U_23
_atom_site_aniso_U_13
_atom_site_aniso_U_12
K1 0.0489(9) 0.0470(9) 0.0488(9) 0.0003(8) 0.0203(8) -0.0011(8)
S1 0.0507(11) 0.0530(12) 0.0529(11) 0.0044(9) 0.0190(9) 0.0026(10)
S2 0.0478(11) 0.0657(14) 0.0609(12) 0.0061(10) 0.0217(10) -0.0032(10)
S3 0.0508(12) 0.0664(13) 0.0624(12) 0.0101(11) 0.0232(10) -0.0054(11)
S4 0.0512(12) 0.0671(14) 0.0578(12) 0.0019(10) 0.0219(10) -0.0019(11)
S5 0.0542(13) 0.0812(16) 0.0657(14) -0.0127(12) 0.0198(11) -0.0043(12)
S6 0.0648(15) 0.0627(14) 0.0875(17) 0.0194(12) 0.0399(14) -0.0037(12)
O1 0.152(7) 0.044(3) 0.072(4) 0.003(3) 0.012(4) -0.017(4)
O2 0.188(7) 0.068(4) 0.085(4) 0.005(3) 0.072(5) -0.033(4)
O3 0.136(6) 0.085(4) 0.070(4) -0.022(3) 0.057(4) -0.044(5)
O4 0.083(4) 0.055(4) 0.078(4) 0.009(3) 0.032(3) -0.011(3)
O5 0.151(7) 0.070(4) 0.076(4) 0.018(3) 0.066(5) 0.016(4)
O6 0.106(6) 0.102(5) 0.096(5) -0.051(4) 0.058(4) -0.038(4)
C1 0.056(5) 0.053(5) 0.054(5) 0.000(4) 0.023(4) -0.002(4)
C2 0.047(5) 0.064(5) 0.063(5) 0.011(4) 0.021(4) 0.007(4)
C3 0.159(10) 0.061(6) 0.123(7) -0.004(5) 0.072(8) -0.036(7)
C4 0.193(11) 0.073(7) 0.143(9) 0.008(6) 0.102(8) -0.028(7)
C5 0.150(10) 0.111(8) 0.082(6) 0.027(6) 0.047(7) -0.011(7)
C6 0.185(11) 0.084(7) 0.063(5) -0.014(5) 0.040(7) -0.006(7)
C7 0.083(6) 0.065(5) 0.080(5) -0.017(4) 0.024(5) -0.009(5)
C8A 0.088(9) 0.059(7) 0.103(7) 0.012(6) 0.053(7) 0.002(7)
C8B 0.069(10) 0.047(9) 0.093(8) -0.009(7) 0.034(7) -0.007(8)
C9A 0.074(8) 0.060(7) 0.085(7) 0.033(6) 0.031(6) 0.001(7)
C9B 0.095(11) 0.075(10) 0.083(8) 0.028(7) 0.048(8) -0.008(9)
C10 0.117(8) 0.094(6) 0.091(6) 0.025(5) 0.050(6) -0.013(6)
C11 0.123(9) 0.130(7) 0.070(6) 0.003(6) 0.048(6) -0.008(7)
C12 0.139(9) 0.107(7) 0.050(5) 0.000(5) 0.049(6) 0.038(7)
C13 0.100(8) 0.076(6) 0.091(6) -0.022(5) 0.031(6) 0.014(6)
C14 0.114(8) 0.092(7) 0.125(7) -0.053(6) 0.064(6) -0.050(6)
K2 0.0536(11) 0.0780(13) 0.0540(10) 0.0081(10) 0.0228(9) 0.0150(9)
O7A 0.071(6) 0.069(6) 0.045(5) 0.004(5) 0.024(4) 0.014(5)
O7B 0.078(6) 0.083(6) 0.063(6) -0.002(5) 0.014(5) 0.010(6)
O8A 0.091(7) 0.071(6) 0.051(5) 0.004(4) 0.021(5) 0.014(6)
O8B 0.103(8) 0.093(7) 0.063(6) 0.009(5) 0.012(6) 0.025(6)
O9A 0.100(7) 0.078(6) 0.054(6) 0.009(5) 0.021(5) 0.026(6)
O9B 0.079(7) 0.089(7) 0.072(6) 0.018(5) 0.038(5) 0.026(5)
O10A 0.089(7) 0.091(7) 0.067(6) 0.031(5) 0.051(5) 0.020(6)
O10B 0.081(7) 0.078(7) 0.090(6) 0.022(5) 0.044(5) 0.017(5)
O11A 0.065(6) 0.101(6) 0.063(6) 0.010(5) 0.036(5) -0.002(5)
O11B 0.053(5) 0.076(6) 0.058(5) 0.013(5) 0.028(4) 0.012(5)
O12A 0.060(5) 0.079(6) 0.054(5) -0.001(5) 0.023(5) 0.011(5)
O12B 0.057(5) 0.066(5) 0.053(5) 0.007(4) 0.024(4) 0.016(4)
C15A 0.077(7) 0.067(8) 0.069(7) -0.002(7) 0.012(7) 0.010(7)
C15B 0.097(9) 0.081(8) 0.075(8) -0.004(7) 0.000(7) 0.008(8)
C16A 0.083(8) 0.071(7) 0.067(7) 0.009(7) 0.013(7) 0.014(7)
C16B 0.104(8) 0.087(8) 0.060(8) -0.002(7) 0.009(7) 0.014(7)
C17A 0.113(10) 0.083(7) 0.044(7) 0.009(7) 0.013(7) 0.018(8)
C17B 0.101(9) 0.095(8) 0.051(8) 0.012(6) 0.032(7) 0.038(6)
C18A 0.105(8) 0.085(7) 0.059(8) 0.012(7) 0.010(8) 0.024(7)
C18B 0.095(8) 0.087(8) 0.067(7) 0.016(6) 0.025(7) 0.043(6)
C19A 0.092(8) 0.076(7) 0.062(8) 0.019(7) 0.027(7) 0.032(7)
C19B 0.083(8) 0.082(8) 0.092(9) 0.027(8) 0.049(7) 0.030(6)
C20A 0.086(8) 0.082(8) 0.065(7) 0.027(7) 0.059(6) 0.035(7)
C20B 0.102(9) 0.104(9) 0.089(8) 0.020(7) 0.045(7) 0.010(8)
C21A 0.096(9) 0.095(8) 0.097(9) 0.026(7) 0.050(7) 0.016(7)
C21B 0.057(7) 0.087(8) 0.098(7) 0.017(7) 0.033(7) -0.009(7)
C22A 0.074(8) 0.097(8) 0.082(9) 0.017(7) 0.037(7) -0.004(7)
C22B 0.053(7) 0.094(7) 0.067(8) 0.004(7) 0.029(6) -0.001(6)
C23A 0.055(8) 0.100(7) 0.064(7) 0.005(7) 0.024(7) -0.003(7)
C23B 0.054(7) 0.080(7) 0.050(7) 0.006(7) 0.023(6) 0.016(6)
C24A 0.060(7) 0.098(8) 0.054(7) 0.003(8) 0.020(6) 0.002(7)
C24B 0.068(7) 0.051(7) 0.048(7) 0.006(6) 0.022(5) 0.025(6)
C25A 0.076(7) 0.075(7) 0.055(7) 0.006(7) 0.018(6) 0.016(6)
C25B 0.073(7) 0.062(7) 0.061(7) 0.009(6) 0.024(6) 0.008(6)
C26A 0.082(7) 0.069(8) 0.048(6) 0.010(7) 0.013(6) 0.009(7)
C26B 0.085(9) 0.081(8) 0.068(7) 0.003(7) 0.015(7) 0.008(7)

loop_
_atom_type_symbol
_atom_type_description
_atom_type_scat_dispersion_real
_atom_type_scat_dispersion_imag
_atom_type_scat_source
C C 0.0181 0.0091 'International Tables Vol C Tables 4.2.6.8 and 6.1.1.4'
H H 0.0000 0.0000 'International Tables Vol C Tables 4.2.6.8 and 6.1.1.4'
K K 0.3868 1.0657 'International Tables Vol C Tables 4.2.6.8 and 6.1.1.4'
O O 0.0492 0.0322 'International Tables Vol C Tables 4.2.6.8 and 6.1.1.4'
S S 0.3331 0.5567 'International Tables Vol C Tables 4.2.6.8 and 6.1.1.4'

loop_
_exptl_crystal_face_index_h
_exptl_crystal_face_index_k
_exptl_crystal_face_index_l
_exptl_crystal_face_perp_dist
7 -3 -11 0.0666
-1 -4 -10 0.0898
-6 0 -10 0.0707
-11 -2 2 0.0666
-5 -4 12 0.0547
2 -6 2 0.0553
-7 -1 15 0.0485
9 4 1 0.0188
11 3 -5 0.0163
-3 2 15 0.0520
6 -5 3 0.0455
-12 1 2 0.0656
12 -1 0 0.0226
-11 0 0 0.0690
-10 -2 -2 0.0758
-4 5 9 0.0560
6 1 -14 0.0626
4 4 -12 0.0618
-1 6 -6 0.0524
-8 2 14 0.0510
-4 6 1 0.0462
12 0 -4 0.0141

loop_
_geom_angle_atom_site_label_1
_geom_angle_atom_site_label_2
_geom_angle_atom_site_label_3
_geom_angle
O2 K1 O6 117.2(2)
O2 K1 O3 57.2(2)
O6 K1 O3 148.8(3)
O2 K1 O4 113.3(2)
O6 K1 O4 114.1(2)
O3 K1 O4 56.66(19)
O2 K1 O5 145.7(3)
O6 K1 O5 57.5(2)
O3 K1 O5 107.9(2)
O4 K1 O5 56.7(2)
O2 K1 O1 59.0(2)
O6 K1 O1 58.7(2)
O3 K1 O1 110.7(2)
O4 K1 O1 146.5(2)
O5 K1 O1 109.3(2)
O2 K1 S1 87.4(2)
O6 K1 S1 87.68(18)
O3 K1 S1 120.72(18)
O4 K1 S1 134.21(16)
O5 K1 S1 123.87(18)
O1 K1 S1 79.3(2)
O2 K1 S2 130.5(2)
O6 K1 S2 92.5(2)
O3 K1 S2 114.34(19)
O4 K1 S2 84.63(15)
O5 K1 S2 83.21(17)
O1 K1 S2 126.29(18)
S1 K1 S2 53.24(6)
C1 S1 K1 92.4(3)
C1 S2 K1 85.7(3)
C1 S3 S4 108.7(3)
C2 S4 S3 108.4(3)
C2 S5 K2 93.9(3)
C2 S6 K2 84.1(3)
C14 O1 C3 122.8(9)
C14 O1 K1 109.1(6)
C3 O1 K1 118.3(6)
C5 O2 C4 116.9(9)
C5 O2 K1 124.7(6)
C4 O2 K1 117.8(7)
C6 O3 C7 117.0(7)
C6 O3 K1 123.3(6)
C7 O3 K1 118.5(5)
C8A O4 C9A 109.9(8)
C9B O4 C8B 102.5(9)
C8A O4 K1 104.1(8)
C9B O4 K1 126.9(8)
C9A O4 K1 101.7(7)
C8B O4 K1 123.5(8)
C10 O5 C11 108.4(8)
C10 O5 K1 118.3(6)
C11 O5 K1 113.8(7)
C13 O6 C12 119.5(7)
C13 O6 K1 120.2(6)
C12 O6 K1 119.5(6)
S1 C1 S2 128.3(6)
S1 C1 S3 121.5(5)
S2 C1 S3 110.1(5)
S5 C2 S6 128.1(6)
S5 C2 S4 121.7(5)
S6 C2 S4 110.1(5)
O1 C3 C4 115.7(9)
O1 C3 H3A 108.4
C4 C3 H3A 108.4
O1 C3 H3B 108.4
C4 C3 H3B 108.4
H3A C3 H3B 107.4
O2 C4 C3 114.2(9)
O2 C4 H4A 108.7
C3 C4 H4A 108.7
O2 C4 H4B 108.7
C3 C4 H4B 108.7
H4A C4 H4B 107.6
O2 C5 C6 116.6(9)
O2 C5 H5A 108.1
C6 C5 H5A 108.1
O2 C5 H5B 108.1
C6 C5 H5B 108.1
H5A C5 H5B 107.3
O3 C6 C5 116.8(9)
O3 C6 H6A 108.1
C5 C6 H6A 108.1
O3 C6 H6B 108.1
C5 C6 H6B 108.1
H6A C6 H6B 107.3
O3 C7 C8B 112.7(12)
O3 C7 C8A 111.1(9)
O3 C7 H7A 109.4
C8A C7 H7A 109.4
O3 C7 H7B 109.4
C8A C7 H7B 109.4
H7A C7 H7B 108.0
O3 C7 H7C 109.1
C8B C7 H7C 109.1
O3 C7 H7D 109.1
C8B C7 H7D 109.1
H7C C7 H7D 107.8
O4 C8A C7 106.1(8)
O4 C8A H8AA 110.5
C7 C8A H8AA 110.5
O4 C8A H8AB 110.5
C7 C8A H8AB 110.5
H8AA C8A H8AB 108.7
O4 C8B C7 107.0(10)
O4 C8B H8BA 110.3
C7 C8B H8BA 110.3
O4 C8B H8BB 110.3
C7 C8B H8BB 110.3
H8BA C8B H8BB 108.6
O4 C9A C10 107.5(9)
O4 C9A H9AA 110.2
C10 C9A H9AA 110.2
O4 C9A H9AB 110.2
C10 C9A H9AB 110.2
H9AA C9A H9AB 108.5
O4 C9B C10 106.7(11)
O4 C9B H9BA 110.4
C10 C9B H9BA 110.4
O4 C9B H9BB 110.4
C10 C9B H9BB 110.4
H9BA C9B H9BB 108.6
O5 C10 C9A 110.8(10)
O5 C10 C9B 117.8(12)
O5 C10 H10A 109.5
C9A C10 H10A 109.5
O5 C10 H10B 109.5
C9A C10 H10B 109.5
H10A C10 H10B 108.1
O5 C10 H10C 107.9
C9B C10 H10C 107.9
O5 C10 H10D 107.9
C9B C10 H10D 107.9
H10C C10 H10D 107.2
O5 C11 C12 108.3(9)
O5 C11 H11A 110.0
C12 C11 H11A 110.0
O5 C11 H11B 110.0
C12 C11 H11B 110.0
H11A C11 H11B 108.4
O6 C12 C11 115.8(9)
O6 C12 H12A 108.3
C11 C12 H12A 108.3
O6 C12 H12B 108.3
C11 C12 H12B 108.3
H12A C12 H12B 107.4
O6 C13 C14 114.1(9)
O6 C13 H13A 108.7
C14 C13 H13A 108.7
O6 C13 H13B 108.7
C14 C13 H13B 108.7
H13A C13 H13B 107.6
O1 C14 C13 116.3(9)
O1 C14 H14A 108.2
C13 C14 H14A 108.2
O1 C14 H14B 108.2
C13 C14 H14B 108.2
H14A C14 H14B 107.4
O9B K2 O10B 61.7(4)
O12A K2 O8A 116.1(4)
O9B K2 O11B 121.5(4)
O10B K2 O11B 60.4(4)
O12A K2 O10A 119.2(4)
O8A K2 O10A 114.1(4)
O12A K2 O11A 60.5(4)
O8A K2 O11A 147.8(4)
O10A K2 O11A 58.6(4)
O9B K2 O8B 59.3(4)
O10B K2 O8B 114.8(4)
O11B K2 O8B 147.3(4)
O12A K2 O9A 151.0(4)
O8A K2 O9A 58.1(4)
O10A K2 O9A 56.1(4)
O11A K2 O9A 107.8(4)
O9B K2 O7B 114.4(4)
O10B K2 O7B 152.7(4)
O11B K2 O7B 112.5(4)
O8B K2 O7B 55.1(4)
O12A K2 O7A 58.6(4)
O8A K2 O7A 57.8(3)
O10A K2 O7A 152.4(4)
O11A K2 O7A 112.4(4)
O9A K2 O7A 110.9(4)
O9B K2 O12B 146.0(3)
O10B K2 O12B 110.9(4)
O11B K2 O12B 57.0(3)
O8B K2 O12B 102.7(4)
O7B K2 O12B 55.5(3)
C26A O7A C15A 108.5(13)
C26A O7A K2 107.8(11)
C15A O7A K2 106.5(11)
C15B O7B C26B 106.4(12)
C15B O7B K2 124.1(12)
C26B O7B K2 124.1(10)
C16A O8A C17A 117.6(12)
C16A O8A K2 120.0(11)
C17A O8A K2 116.4(12)
C17B O8B C16B 102.8(14)
C17B O8B K2 115.7(11)
C16B O8B K2 112.0(12)
C18A O9A C19A 103.3(14)
C18A O9A K2 108.8(11)
C19A O9A K2 115.0(10)
C19B O9B C18B 124.1(15)
C19B O9B K2 109.5(11)
C18B O9B K2 115.8(10)
C21A O10A C20A 121.0(14)
C21A O10A K2 116.4(11)
C20A O10A K2 122.6(11)
C20B O10B C21B 120.1(14)
C20B O10B K2 128.4(11)
C21B O10B K2 107.0(10)
C22A O11A C23A 105.5(15)
C22A O11A K2 110.0(12)
C23A O11A K2 108.0(12)
C23B O11B C22B 111.9(13)
C23B O11B K2 120.5(10)
C22B O11B K2 115.1(10)
C24A O12A C25A 114.5(14)
C24A O12A K2 115.6(11)
C25A O12A K2 121.7(11)
C25B O12B C24B 104.1(12)
C25B O12B K2 113.5(10)
C24B O12B K2 116.1(9)
O7A C15A C16A 105.0(17)
O7A C15A H15A 110.7
C16A C15A H15A 110.7
O7A C15A H15B 110.7
C16A C15A H15B 110.7
H15A C15A H15B 108.8
O7B C15B C16B 105.4(16)
O7B C15B H15C 110.7
C16B C15B H15C 110.7
O7B C15B H15D 110.7
C16B C15B H15D 110.7
H15C C15B H15D 108.8
O8A C16A C15A 105.2(16)
O8A C16A H16A 110.7
C15A C16A H16A 110.7
O8A C16A H16B 110.7
C15A C16A H16B 110.7
H16A C16A H16B 108.8
O8B C16B C15B 104.4(19)
O8B C16B H16C 110.9
C15B C16B H16C 110.9
O8B C16B H16D 110.9
C15B C16B H16D 110.9
H16C C16B H16D 108.9
O8A C17A C18A 109.4(16)
O8A C17A H17A 109.8
C18A C17A H17A 109.8
O8A C17A H17B 109.8
C18A C17A H17B 109.8
H17A C17A H17B 108.2
O8B C17B C18B 104.2(17)
O8B C17B H17C 110.9
C18B C17B H17C 110.9
O8B C17B H17D 110.9
C18B C17B H17D 110.9
H17C C17B H17D 108.9
O9A C18A C17A 100.1(18)
O9A C18A H18A 111.7
C17A C18A H18A 111.7
O9A C18A H18B 111.7
C17A C18A H18B 111.7
H18A C18A H18B 109.5
O9B C18B C17B 113.8(17)
O9B C18B H18C 108.8
C17B C18B H18C 108.8
O9B C18B H18D 108.8
C17B C18B H18D 108.8
H18C C18B H18D 107.7
O9A C19A C20A 105.0(16)
O9A C19A H19A 110.8
C20A C19A H19A 110.8
O9A C19A H19B 110.8
C20A C19A H19B 110.8
H19A C19A H19B 108.8
O9B C19B C20B 137.2(19)
O9B C19B H19C 102.8
C20B C19B H19C 102.8
O9B C19B H19D 102.8
C20B C19B H19D 102.8
H19C C19B H19D 105.0
O10A C20A C19A 106.2(15)
O10A C20A H20A 110.5
C19A C20A H20A 110.5
O10A C20A H20B 110.5
C19A C20A H20B 110.5
H20A C20A H20B 108.7
O10B C20B C19B 101.7(17)
O10B C20B H20C 111.4
C19B C20B H20C 111.4
O10B C20B H20D 111.4
C19B C20B H20D 111.4
H20C C20B H20D 109.3
O10A C21A C22A 111.1(17)
O10A C21A H21A 109.4
C22A C21A H21A 109.4
O10A C21A H21B 109.4
C22A C21A H21B 109.4
H21A C21A H21B 108.0
O10B C21B C22B 106.9(17)
O10B C21B K2 50.1(8)
C22B C21B K2 84.7(11)
O10B C21B H21C 110.3
C22B C21B H21C 110.3
K2 C21B H21C 159.3
O10B C21B H21D 110.3
C22B C21B H21D 110.3
K2 C21B H21D 77.6
H21C C21B H21D 108.6
O11A C22A C21A 122.7(18)
O11A C22A H22A 106.7
C21A C22A H22A 106.7
O11A C22A H22B 106.7
C21A C22A H22B 106.7
H22A C22A H22B 106.6
O11B C22B C21B 110.7(16)
O11B C22B H22C 109.5
C21B C22B H22C 109.5
O11B C22B H22D 109.5
C21B C22B H22D 109.5
H22C C22B H22D 108.1
O11A C23A C24A 105.4(18)
O11A C23A H23A 110.7
C24A C23A H23A 110.7
O11A C23A H23B 110.7
C24A C23A H23B 110.7
H23A C23A H23B 108.8
O11B C23B C24B 106.3(14)
O11B C23B H23C 110.5
C24B C23B H23C 110.5
O11B C23B H23D 110.5
C24B C23B H23D 110.5
H23C C23B H23D 108.7
O12A C24A C23A 111.0(19)
O12A C24A H24A 109.4
C23A C24A H24A 109.4
O12A C24A H24B 109.4
C23A C24A H24B 109.4
H24A C24A H24B 108.0
O12B C24B C23B 106.4(15)
O12B C24B H24C 110.4
C23B C24B H24C 110.4
O12B C24B H24D 110.4
C23B C24B H24D 110.4
H24C C24B H24D 108.6
O12A C25A C26A 105.7(17)
O12A C25A H25A 110.6
C26A C25A H25A 110.6
O12A C25A H25B 110.6
C26A C25A H25B 110.6
H25A C25A H25B 108.7
O12B C25B C26B 106.6(15)
O12B C25B H25C 110.4
C26B C25B H25C 110.4
O12B C25B H25D 110.4
C26B C25B H25D 110.4
H25C C25B H25D 108.6
O7A C26A C25A 109.3(17)
O7A C26A H26A 109.8
C25A C26A H26A 109.8
O7A C26A H26B 109.8
C25A C26A H26B 109.8
H26A C26A H26B 108.3
O7B C26B C25B 106.2(15)
O7B C26B H26C 110.5
C25B C26B H26C 110.5
O7B C26B H26D 110.5
C25B C26B H26D 110.5
H26C C26B H26D 108.7

loop_
_geom_bond_atom_site_label_1
_geom_bond_atom_site_label_2
_geom_bond_distance
K1 O2 2.784(6)
K1 O6 2.801(5)
K1 O3 2.829(5)
K1 O4 2.856(5)
K1 O5 2.859(6)
K1 O1 2.877(5)
K1 S1 3.248(3)
K1 S2 3.439(3)
S1 C1 1.664(8)
S2 C1 1.670(9)
S3 C1 1.793(9)
S3 S4 2.046(3)
S4 C2 1.784(9)
S5 C2 1.660(10)
S5 K2 3.222(3)
S6 C2 1.671(9)
S6 K2 3.504(3)
O1 C14 1.380(8)
O1 C3 1.405(8)
O2 C5 1.367(9)
O2 C4 1.377(8)
O3 C6 1.371(8)
O3 C7 1.415(8)
O4 C8A 1.411(7)
O4 C9B 1.423(10)
O4 C9A 1.444(7)
O4 C8B 1.450(10)
O5 C10 1.376(8)
O5 C11 1.377(9)
O6 C13 1.397(8)
O6 C12 1.405(8)
C3 C4 1.494(5)
C3 H3A 0.9900
C3 H3B 0.9900
C4 H4A 0.9900
C4 H4B 0.9900
C5 C6 1.442(9)
C5 H5A 0.9900
C5 H5B 0.9900
C6 H6A 0.9900
C6 H6B 0.9900
C7 C8B 1.473(10)
C7 C8A 1.530(7)
C7 H7A 0.9900
C7 H7B 0.9900
C7 H7C 0.9900
C7 H7D 0.9900
C8A H8AA 0.9900
C8A H8AB 0.9900
C8B H8BA 0.9900
C8B H8BB 0.9900
C9A C10 1.485(7)
C9A H9AA 0.9900
C9A H9AB 0.9900
C9B C10 1.521(11)
C9B H9BA 0.9900
C9B H9BB 0.9900
C10 H10A 0.9900
C10 H10B 0.9900
C10 H10C 0.9900
C10 H10D 0.9900
C11 C12 1.463(9)
C11 H11A 0.9900
C11 H11B 0.9900
C12 H12A 0.9900
C12 H12B 0.9900
C13 C14 1.446(9)
C13 H13A 0.9900
C13 H13B 0.9900
C14 H14A 0.9900
C14 H14B 0.9900
K2 O12A 2.813(7)
K2 O9B 2.826(7)
K2 O10B 2.828(8)
K2 O8A 2.831(7)
K2 O11B 2.857(7)
K2 O10A 2.858(7)
K2 O11A 2.862(7)
K2 O8B 2.868(8)
K2 O9A 2.870(7)
K2 O7B 2.872(7)
K2 O7A 2.875(7)
K2 O12B 2.884(7)
O7A C26A 1.436(10)
O7A C15A 1.445(10)
O7B C15B 1.436(10)
O7B C26B 1.437(10)
O8A C16A 1.437(10)
O8A C17A 1.438(10)
O8B C17B 1.433(10)
O8B C16B 1.457(11)
O9A C18A 1.441(11)
O9A C19A 1.445(10)
O9B C19B 1.436(10)
O9B C18B 1.437(10)
O10A C21A 1.407(10)
O10A C20A 1.429(10)
O10B C20B 1.421(10)
O10B C21B 1.436(10)
O11A C22A 1.432(10)
O11A C23A 1.451(11)
O11B C23B 1.435(10)
O11B C22B 1.444(11)
O12A C24A 1.432(10)
O12A C25A 1.438(11)
O12B C25B 1.438(10)
O12B C24B 1.447(10)
C15A C16A 1.504(11)
C15A H15A 0.9900
C15A H15B 0.9900
C15B C16B 1.518(11)
C15B H15C 0.9900
C15B H15D 0.9900
C16A H16A 0.9900
C16A H16B 0.9900
C16B H16C 0.9900
C16B H16D 0.9900
C17A C18A 1.512(11)
C17A H17A 0.9900
C17A H17B 0.9900
C17B C18B 1.510(11)
C17B H17C 0.9900
C17B H17D 0.9900
C18A H18A 0.9900
C18A H18B 0.9900
C18B H18C 0.9900
C18B H18D 0.9900
C19A C20A 1.515(11)
C19A H19A 0.9900
C19A H19B 0.9900
C19B C20B 1.510(11)
C19B H19C 0.9900
C19B H19D 0.9900
C20A H20A 0.9900
C20A H20B 0.9900
C20B H20C 0.9900
C20B H20D 0.9900
C21A C22A 1.519(11)
C21A H21A 0.9900
C21A H21B 0.9900
C21B C22B 1.521(11)
C21B H21C 0.9900
C21B H21D 0.9900
C22A H22A 0.9900
C22A H22B 0.9900
C22B H22C 0.9900
C22B H22D 0.9900
C23A C24A 1.510(11)
C23A H23A 0.9900
C23A H23B 0.9900
C23B C24B 1.514(11)
C23B H23C 0.9900
C23B H23D 0.9900
C24A H24A 0.9900
C24A H24B 0.9900
C24B H24C 0.9900
C24B H24D 0.9900
C25A C26A 1.516(11)
C25A H25A 0.9900
C25A H25B 0.9900
C25B C26B 1.510(10)
C25B H25C 0.9900
C25B H25D 0.9900
C26A H26A 0.9900
C26A H26B 0.9900
C26B H26C 0.9900
C26B H26D 0.9900

loop_
_geom_torsion_atom_site_label_1
_geom_torsion_atom_site_label_2
_geom_torsion_atom_site_label_3
_geom_torsion_atom_site_label_4
_geom_torsion
K1 S1 C1 S2 -6.3(6)
K1 S1 C1 S3 173.2(5)
K1 S2 C1 S1 6.0(6)
K1 S2 C1 S3 -173.5(4)
S4 S3 C1 S1 -4.2(6)
S4 S3 C1 S2 175.4(3)
K2 S5 C2 S6 -12.6(6)
K2 S5 C2 S4 164.4(5)
K2 S6 C2 S5 11.6(6)
K2 S6 C2 S4 -165.7(4)
S3 S4 C2 S5 -6.3(6)
S3 S4 C2 S6 171.2(3)
C14 O1 C3 C4 -131.2(14)
K1 O1 C3 C4 11.1(17)
C5 O2 C4 C3 -125.8(15)
K1 O2 C4 C3 46.1(17)
O1 C3 C4 O2 -37(2)
C4 O2 C5 C6 -174.5(13)
K1 O2 C5 C6 14(2)
C7 O3 C6 C5 172.3(13)
K1 O3 C6 C5 5.6(19)
O2 C5 C6 O3 -12(2)
C6 O3 C7 C8B 142.0(14)
K1 O3 C7 C8B -50.6(13)
C6 O3 C7 C8A -163.9(11)
K1 O3 C7 C8A 3.5(12)
C9A O4 C8A C7 -179.0(11)
K1 O4 C8A C7 72.7(11)
O3 C7 C8A O4 -52.1(14)
C9B O4 C8B C7 177.5(19)
K1 O4 C8B C7 -30(2)
O3 C7 C8B O4 50(2)
C8A O4 C9A C10 175.9(12)
K1 O4 C9A C10 -74.3(11)
C8B O4 C9B C10 168.9(19)
K1 O4 C9B C10 18(3)
C11 O5 C10 C9A 124.8(11)
K1 O5 C10 C9A -6.6(13)
C11 O5 C10 C9B 175.0(15)
K1 O5 C10 C9B 43.6(17)
O4 C9A C10 O5 56.1(15)
O4 C9B C10 O5 -39(3)
C10 O5 C11 C12 169.7(10)
K1 O5 C11 C12 -56.5(12)
C13 O6 C12 C11 173.2(11)
K1 O6 C12 C11 -17.4(15)
O5 C11 C12 O6 49.1(16)
C12 O6 C13 C14 175.6(11)
K1 O6 C13 C14 6.3(14)
C3 O1 C14 C13 -160.5(12)
K1 O1 C14 C13 54.3(13)
O6 C13 C14 O1 -42.7(17)
C26A O7A C15A C16A 173.1(16)
K2 O7A C15A C16A -71.1(15)
C26B O7B C15B C16B -179(2)
K2 O7B C15B C16B 26(3)
C17A O8A C16A C15A 175(2)
K2 O8A C16A C15A -33(3)
O7A C15A C16A O8A 69(2)
C17B O8B C16B C15B -165.8(17)
K2 O8B C16B C15B 69.4(18)
O7B C15B C16B O8B -60(3)
C16A O8A C17A C18A -169(2)
K2 O8A C17A C18A 38(3)
C16B O8B C17B C18B -175.7(16)
K2 O8B C17B C18B -53.4(17)
C19A O9A C18A C17A -167.8(16)
K2 O9A C18A C17A 69.6(16)
O8A C17A C18A O9A -72(2)
C19B O9B C18B C17B 177.7(16)
K2 O9B C18B C17B -41.5(19)
O8B C17B C18B O9B 63(2)
C18A O9A C19A C20A 179.9(16)
K2 O9A C19A C20A -61.8(17)
C18B O9B C19B C20B 128(3)
K2 O9B C19B C20B -15(3)
C21A O10A C20A C19A 142.6(19)
K2 O10A C20A C19A -37.2(19)
O9A C19A C20A O10A 61.7(19)
C21B O10B C20B C19B 144.5(18)
K2 O10B C20B C19B -9(3)
O9B C19B C20B O10B 16(4)
C20A O10A C21A C22A 144.9(19)
K2 O10A C21A C22A -35(2)
C20B O10B C21B C22B 134.2(19)
K2 O10B C21B C22B -67.5(15)
C20B O10B C21B K2 -158(2)
C23A O11A C22A C21A 152(2)
K2 O11A C22A C21A 36(3)
O10A C21A C22A O11A -2(3)
C23B O11B C22B C21B -170.6(16)
K2 O11B C22B C21B -28(2)
O10B C21B C22B O11B 66(2)
K2 C21B C22B O11B 20.4(16)
C22A O11A C23A C24A 179.2(17)
K2 O11A C23A C24A -63(2)
C22B O11B C23B C24B -174.5(16)
K2 O11B C23B C24B 45.4(17)
C25A O12A C24A C23A 173.9(19)
K2 O12A C24A C23A -37(2)
O11A C23A C24A O12A 69(2)
C25B O12B C24B C23B -179.7(15)
K2 O12B C24B C23B 54.8(17)
O11B C23B C24B O12B -63.2(19)
C24A O12A C25A C26A 176.8(17)
K2 O12A C25A C26A 30(2)
C24B O12B C25B C26B 168.1(16)
K2 O12B C25B C26B -64.8(17)
C15A O7A C26A C25A -179.4(17)
K2 O7A C26A C25A 65.6(18)
O12A C25A C26A O7A -63(2)
C15B O7B C26B C25B 177(2)
K2 O7B C26B C25B -28(2)
O12B C25B C26B O7B 58(2)
